data_4303371
loop_
_publ_author_name
'Olivier Gourdon'
'Zunbeltz Izaola'
'Luis Elcoro'
'Vaclav Petricek'
'Gordon J. Miller'

_publ_section_title
;
Structure Determination of Two Modulated \g-Brass Structures in the Zn-Pd
System through a (3 + 1)-Dimensional Space Description
;
_journal_name_full 'Inorganic Chemistry'
_journal_page_first 9715
_journal_page_last 9722
_journal_paper_doi 10.1021/ic900830y
_journal_volume 48
_journal_year 2009
_chemical_formula_sum 'Pd21.2 Zn78.8'
_space_group_IT_number 63
_symmetry_Int_Tables_number 63
_symmetry_space_group_name_Hall '-C 2c 2'
_symmetry_space_group_name_H-M 'C m c m'
_audit_creation_date 09-08-24
_audit_update_record 09-08-24
_cell_angle_alpha 90.000
_cell_angle_beta 90.000
_cell_angle_gamma 90.000
_cell_formula_units_Z 144
_cell_length_a 12.909(3)
_cell_length_b 9.115(3)
_cell_length_c 46.893(6)
_cell_volume 5518(2)
_cod_data_source_file ic900830y_si_004.cif
_cod_data_source_block (I)
_cod_original_cell_volume 5515.6
_cod_original_sg_symbol_Hall -C_2c_2
_cod_original_formula_sum Pd21.2(7)Zn78.8
_cod_database_code 4303371

loop_
_symmetry_equiv_pos_site_id
_symmetry_equiv_pos_as_xyz
1 'x, y, z'
2 '-x, -y, 0.500+z'
3 'x, -y, -z'
4 '-x, y, 0.500-z'
5 '-x, -y, -z'
6 'x, y, 0.500-z'
7 '-x, y, z'
8 'x, -y, 0.500+z'
9 '0.500+x, 0.500+y, z'
10 '0.500-x, 0.500-y, 0.500+z'
11 '0.500+x, 0.500-y, -z'
12 '0.500-x, 0.500+y, 0.500-z'
13 '0.500-x, 0.500-y, -z'
14 '0.500+x, 0.500+y, 0.500-z'
15 '0.500-x, 0.500+y, z'
16 '0.500+x, 0.500-y, 0.500+z'

loop_
_atom_site_aniso_label
_atom_site_aniso_U_11
_atom_site_aniso_U_22
_atom_site_aniso_U_33
_atom_site_aniso_U_12
_atom_site_aniso_U_13
_atom_site_aniso_U_23
Zn1 0.01376 0.01842 0.02507 0.00000 0.00000 -0.01015
Zn2 0.01566 0.01431 0.01938 0.00000 0.00000 0.00695
Zn3 0.01714 0.00717 0.00613 0.00000 0.00000 -0.00052
Zn4 0.01971 0.00890 0.01415 0.00000 0.00000 -0.00316
Zn5 0.00952 0.01092 0.01950 0.00000 0.00000 0.00409
Pd1 0.01159 0.00609 0.00457 0.00000 0.00000 0.00089
Pd2 0.00838 0.00693 0.01036 0.00000 0.00000 0.00026
Pd3 0.00536 0.01174 0.01047 0.00000 0.00000 -0.00110
Pd4 0.00993 0.00115 0.00535 0.00000 0.00000 0.00052
Pd5 0.00714 0.01295 0.00858 0.00000 0.00000 -0.00136
Pd6 0.00429 0.01061 0.01626 0.00000 0.00000 0.00000
Zn6 0.01159 0.00609 0.00457 0.00000 0.00000 0.00089
Zn7 0.00838 0.00693 0.01036 0.00000 0.00000 0.00026
Zn8 0.00536 0.01174 0.01047 0.00000 0.00000 -0.00110
Zn9 0.00993 0.00115 0.00535 0.00000 0.00000 0.00052
Zn10 0.00714 0.01295 0.00858 0.00000 0.00000 -0.00136
Zn11 0.00429 0.01061 0.01626 0.00000 0.00000 0.00000
Zn12 0.01040 0.02082 0.01426 0.00915 -0.00417 -0.00602
Zn13 0.00967 0.01776 0.00847 -0.00848 0.00344 0.00522
Zn14 0.01672 0.02442 0.01950 0.00592 0.00000 0.00000
Zn15 0.02597 0.02440 0.01571 0.00266 -0.00264 0.00554
Zn16 0.01488 0.00623 0.00178 -0.00649 -0.00448 -0.00251
Zn17 0.02902 0.01709 0.00568 0.00020 -0.00172 0.00552
Zn18 0.01579 0.01490 0.01849 0.00691 0.00071 0.00418
Zn19 0.00569 0.00918 0.00345 -0.00042 -0.00515 -0.00149
Zn20 0.01271 0.01614 0.01916 0.00921 0.00000 0.00000
Zn21 0.01235 0.01096 0.02083 0.00245 0.00267 0.00504
Zn22 0.01011 0.00957 0.00958 0.00176 -0.00491 -0.00247
Zn23 0.00651 0.01732 0.00991 0.00265 -0.00313 0.00262
Pd7 0.01579 0.01490 0.01849 0.00691 0.00071 0.00418
Pd8 0.00569 0.00918 0.00345 -0.00042 -0.00515 -0.00149
Pd10 0.01235 0.01096 0.02083 0.00245 0.00267 0.00504
Pd11 0.01011 0.00957 0.00958 0.00176 -0.00491 -0.00247
Zn24 0.01811 0.00573 0.00902 0.00000 0.00000 -0.00104
Zn25 0.01086 0.01115 0.01849 0.00000 0.00000 0.00455
Zn26 0.01198 0.01543 0.02295 0.00000 0.00000 -0.00764
Zn27 0.01948 0.01379 0.01849 0.00000 0.00000 0.00634
Zn28 0.01699 0.00884 0.00546 0.00000 0.00000 0.00000
Zn29 0.01319 0.01179 0.01849 0.00409 -0.00368 0.00033
Zn30 0.00532 0.01376 0.01003 0.00506 -0.00469 -0.00242
Zn31 0.01577 0.00918 0.01192 0.00269 0.00509 0.00344
Zn32 0.01438 0.01324 0.01070 0.00027 -0.00908 -0.00420
Zn33 0.00767 0.01779 0.01983 0.00702 -0.00129 0.00158
Zn34 0.00097 0.00847 0.00167 -0.00238 0.00000 0.00000
Pd14 0.00532 0.01376 0.01003 0.00506 -0.00469 -0.00242
Pd15 0.01577 0.00918 0.01192 0.00269 0.00509 0.00344
Pd17 0.00767 0.01779 0.01983 0.00702 -0.00129 0.00158
Pd18 0.00097 0.00847 0.00167 -0.00238 0.00000 0.00000

loop_
_atom_site_label
_atom_site_type_symbol
_atom_site_fract_x
_atom_site_fract_y
_atom_site_fract_z
_atom_site_occupancy
_atom_site_symmetry_multiplicity
_atom_site_Wyckoff_symbol
_atom_site_attached_hydrogens
_atom_site_calc_flag
_atom_site_thermal_displace_type
_atom_site_U_iso_or_equiv
Zn1 Zn 0.0000 0.0000 0.0000 1.000 4 a ? d Uani 0.01910
Zn2 Zn 0.0000 0.0392 0.0573 1.000 8 f ? d Uani 0.01650
Zn3 Zn 0.0000 0.9490 0.1121 1.000 8 f ? d Uani 0.01010
Zn4 Zn 0.0000 0.0549 0.1643 1.000 8 f ? d Uani 0.01430
Zn5 Zn 0.0000 0.9841 0.2209 1.000 8 f ? d Uani 0.01330
Pd1 Pd 0.0000 0.2691 0.0229 0.78(2) 8 f ? d Uani 0.00740
Pd2 Pd 0.0000 0.2299 0.1144 0.71(2) 8 f ? d Uani 0.00860
Pd3 Pd 0.0000 0.2666 0.2041 0.94(2) 8 f ? d Uani 0.00920
Pd4 Pd 0.0000 0.2431 0.5683 0.99(2) 8 f ? d Uani 0.00550
Pd5 Pd 0.0000 0.2307 0.6601 0.86(2) 8 f ? d Uani 0.00960
Pd6 Pd 0.0000 0.2711 0.7500 0.69(2) 4 c ? d Uani 0.01040
Zn6 Zn 0.0000 0.2691 0.0229 0.22 8 f ? d Uani 0.00740
Zn7 Zn 0.0000 0.2299 0.1144 0.29 8 f ? d Uani 0.00860
Zn8 Zn 0.0000 0.2666 0.2041 0.06 8 f ? d Uani 0.00920
Zn9 Zn 0.0000 0.2431 0.5683 0.01 8 f ? d Uani 0.00550
Zn10 Zn 0.0000 0.2307 0.6601 0.14 8 f ? d Uani 0.00960
Zn11 Zn 0.0000 0.2711 0.7500 0.31 4 c ? d Uani 0.01040
Zn12 Zn 0.1313 0.2580 0.0676 1.000 16 h ? d Uani 0.01520
Zn13 Zn 0.1284 0.2882 0.1601 1.000 16 h ? d Uani 0.01200
Zn14 Zn 0.1130 0.2056 0.2500 1.000 8 g ? d Uani 0.02020
Zn15 Zn 0.1214 0.2083 0.5238 1.000 16 h ? d Uani 0.02200
Zn16 Zn 0.1164 0.2957 0.6134 1.000 16 h ? d Uani 0.00760
Zn17 Zn 0.1285 0.2220 0.7032 1.000 16 h ? d Uani 0.01730
Zn18 Zn 0.1790 0.5961 0.0633 0.96(2) 16 h ? d Uani 0.01640
Zn19 Zn 0.1768 0.5904 0.1626 0.53(2) 16 h ? d Uani 0.00610
Zn20 Zn 0.1849 0.6292 0.2500 1.00(2) 8 g ? d Uani 0.01600
Zn21 Zn 0.1858 0.6165 0.5178 0.99(2) 16 h ? d Uani 0.01470
Zn22 Zn 0.1784 0.5812 0.6120 0.11(2) 16 h ? d Uani 0.00980
Zn23 Zn 0.1749 0.5950 0.7108 1.00(2) 16 h ? d Uani 0.01120
Pd7 Pd 0.1790 0.5961 0.0633 0.04 16 h ? d Uani 0.01640
Pd8 Pd 0.1768 0.5904 0.1626 0.47 16 h ? d Uani 0.00610
Pd10 Pd 0.1858 0.6165 0.5178 0.01 16 h ? d Uani 0.01470
Pd11 Pd 0.1784 0.5812 0.6120 0.89 16 h ? d Uani 0.00980
Zn24 Zn 0.0000 0.5549 0.0259 1.000 8 f ? d Uani 0.01100
Zn25 Zn 0.0000 0.4726 0.0819 1.000 8 f ? d Uani 0.01350
Zn26 Zn 0.0000 0.4934 0.1398 1.000 8 f ? d Uani 0.01680
Zn27 Zn 0.0000 0.5491 0.1967 1.000 8 f ? d Uani 0.01730
Zn28 Zn 0.0000 0.4513 0.2500 1.000 4 c ? d Uani 0.01040
Zn29 Zn 0.6865 0.6256 0.1160 1.00(2) 16 h ? d Uani 0.01450
Zn30 Zn 0.6754 0.5938 0.2007 0.78(2) 16 h ? d Uani 0.00970
Zn31 Zn 0.6812 0.5879 0.4742 0.29(2) 16 h ? d Uani 0.01230
Zn32 Zn 0.6779 0.5937 0.5741 1.00(2) 16 h ? d Uani 0.01280
Zn33 Zn 0.6791 0.6047 0.6529 0.99(2) 16 h ? d Uani 0.01510
Zn34 Zn 0.6743 0.5763 0.7500 0.05(2) 8 g ? d Uani 0.00370
Pd14 Pd 0.6754 0.5938 0.2007 0.22 16 h ? d Uani 0.00970
Pd15 Pd 0.6812 0.5879 0.4742 0.71 16 h ? d Uani 0.01230
Pd17 Pd 0.6791 0.6047 0.6529 0.00 16 h ? d Uani 0.01510
Pd18 Pd 0.6743 0.5763 0.7500 0.95 8 g ? d Uani 0.00370

loop_
_atom_type_symbol
_atom_type_oxidation_number
_atom_type_radius_bond
Zn ? 1.200
Pd ? 1.200
